data_4080196
loop_
_publ_author_name
'Woodruff, Daniel N.'
'Tuna, Floriana'
'Bodensteiner, Michael'
'Winpenny, Richard E. P.'
'Layfield, Richard A.'

_publ_section_title
;
 Single-Molecule Magnetism in Tetrametallic Terbium and Dysprosium
 Thiolate Cages
;
_journal_issue 5
_journal_name_full Organometallics
_journal_page_first 1224
_journal_paper_doi 10.1021/om3010096
_journal_volume 32
_journal_year 2013
_chemical_formula_moiety 'C42 H117 N4 S9 Si8 Tb4, C16 H32 Li O4, C4 H8 O'
_chemical_formula_sum 'C62 H157 Li N4 O5 S9 Si8 Tb4'
_chemical_formula_weight 2194.80
_chemical_name_systematic
;
 ?
;
_space_group_IT_number 14
_symmetry_cell_setting monoclinic
_symmetry_Int_Tables_number 14
_symmetry_space_group_name_Hall '-P 2ybc'
_symmetry_space_group_name_H-M 'P 1 21/c 1'
_atom_sites_solution_hydrogens geom
_atom_sites_solution_primary direct
_atom_sites_solution_secondary difmap
_audit_creation_method SHELXL-97
_cell_angle_alpha 90.00
_cell_angle_beta 91.784(5)
_cell_angle_gamma 90.00
_cell_formula_units_Z 4
_cell_length_a 14.8431(9)
_cell_length_b 25.4673(12)
_cell_length_c 26.4317(15)
_cell_measurement_reflns_used 9088
_cell_measurement_temperature 102(1)
_cell_measurement_theta_max 28.4583
_cell_measurement_theta_min 2.8528
_cell_volume 9986.7(10)
_computing_cell_refinement
;
CrysAlisPro, Agilent Technologies,
Version 1.171.36.21 (release 14-08-2012 CrysAlis171 .NET)
(compiled Sep 14 2012,17:21:16)
;
_computing_data_collection
;
CrysAlisPro, Agilent Technologies,
Version 1.171.36.21 (release 14-08-2012 CrysAlis171 .NET)
(compiled Sep 14 2012,17:21:16)
;
_computing_data_reduction
;
CrysAlisPro, Agilent Technologies,
Version 1.171.36.21 (release 14-08-2012 CrysAlis171 .NET)
(compiled Sep 14 2012,17:21:16)
;
_computing_molecular_graphics 'SXGRAPH (Farrugia, 1999)'
_computing_publication_material 'PLATON (Spek, 2003)'
_computing_structure_refinement 'SHELXL-97 (Sheldrick, 1997)'
_computing_structure_solution 'SUPERFLIP (Palatinus, Chapuis, 2007)'
_diffrn_ambient_temperature 102(1)
_diffrn_detector_area_resol_mean 8.3367
_diffrn_measured_fraction_theta_full 0.998
_diffrn_measured_fraction_theta_max 0.896
_diffrn_measurement_device_type 'Xcalibur, Sapphire2, large Be window'
_diffrn_measurement_method '/w scans'
_diffrn_radiation_monochromator graphite
_diffrn_radiation_source 'fine-focus sealed tube'
_diffrn_radiation_type MoK\a
_diffrn_radiation_wavelength 0.71073
_diffrn_reflns_av_R_equivalents 0.0973
_diffrn_reflns_av_sigmaI/netI 0.1468
_diffrn_reflns_limit_h_max 19
_diffrn_reflns_limit_h_min -19
_diffrn_reflns_limit_k_max 32
_diffrn_reflns_limit_k_min -32
_diffrn_reflns_limit_l_max 33
_diffrn_reflns_limit_l_min -33
_diffrn_reflns_number 73484
_diffrn_reflns_theta_full 26.50
_diffrn_reflns_theta_max 28.52
_diffrn_reflns_theta_min 2.86
_exptl_absorpt_coefficient_mu 3.121
_exptl_absorpt_correction_T_max 1.00000
_exptl_absorpt_correction_T_min 0.67149
_exptl_absorpt_correction_type multi-scan
_exptl_absorpt_process_details
;
CrysAlisPro, Agilent Technologies,
Version 1.171.36.21 (release 14-08-2012 CrysAlis171 .NET)
(compiled Sep 14 2012,17:21:16)
Empirical absorption correction using spherical harmonics,
 implemented in SCALE3 ABSPACK scaling algorithm.
;
_exptl_crystal_colour colourless
_exptl_crystal_density_diffrn 1.460
_exptl_crystal_density_method 'not measured'
_exptl_crystal_description plate
_exptl_crystal_F_000 4464
_exptl_crystal_size_max 0.26
_exptl_crystal_size_mid 0.22
_exptl_crystal_size_min 0.05
_platon_squeeze_details
;
;
_refine_diff_density_max 2.401
_refine_diff_density_min -2.379
_refine_diff_density_rms 0.176
_refine_ls_extinction_method none
_refine_ls_goodness_of_fit_ref 0.993
_refine_ls_hydrogen_treatment constr
_refine_ls_matrix_type full
_refine_ls_number_parameters 749
_refine_ls_number_reflns 22713
_refine_ls_number_restraints 289
_refine_ls_restrained_S_all 0.992
_refine_ls_R_factor_all 0.1791
_refine_ls_R_factor_gt 0.0823
_refine_ls_shift/su_max 0.014
_refine_ls_shift/su_mean 0.001
_refine_ls_structure_factor_coef Fsqd
_refine_ls_weighting_details 'calc w=1/[\s^2^(Fo^2^)+(0.0945P)^2^+0.0000P] where P=(Fo^2^+2Fc^2^)/3'
_refine_ls_weighting_scheme calc
_refine_ls_wR_factor_gt 0.1883
_refine_ls_wR_factor_ref 0.2312
_reflns_number_gt 10430
_reflns_number_total 22713
_reflns_threshold_expression >2\s(I)
_cod_data_source_file om3010096_si_002.cif
_cod_data_source_block oral185
_cod_depositor_comments
;
The following automatic conversions were performed:

'_symmetry_cell_setting' value 'Monoclinic' changed to 'monoclinic'
according to /home/saulius/struct/CIF-dictionaries/cif_core.dic
dictionary named 'cif_core.dic' version 2.4.2 from 2011-04-26.

Automatic conversion script
Id: cif_fix_values 1891 2012-01-12 08:04:46Z andrius 
;
_cod_original_sg_symbol_H-M 'P 21/c'
_cod_database_code 4080196

loop_
_symmetry_equiv_pos_as_xyz
'x, y, z'
'-x, y+1/2, -z+1/2'
'-x, -y, -z'
'x, -y-1/2, z-1/2'

loop_
_atom_site_label
_atom_site_type_symbol
_atom_site_fract_x
_atom_site_fract_y
_atom_site_fract_z
_atom_site_U_iso_or_equiv
_atom_site_adp_type
_atom_site_occupancy
_atom_site_symmetry_multiplicity
_atom_site_calc_flag
_atom_site_refinement_flags
_atom_site_disorder_assembly
_atom_site_disorder_group
C1 C 0.2599(10) 0.3252(5) 0.3745(4) 0.114(5) Uani 1 1 d . . .
H1A H 0.3074 0.3451 0.3917 0.137 Uiso 1 1 calc R . .
H1B H 0.2061 0.3279 0.3942 0.137 Uiso 1 1 calc R . .
C2 C 0.2876(10) 0.2688(5) 0.3709(5) 0.131(6) Uani 1 1 d . . .
H2A H 0.2988 0.2550 0.4043 0.196 Uiso 1 1 calc R . .
H2B H 0.3415 0.2662 0.3519 0.196 Uiso 1 1 calc R . .
H2C H 0.2403 0.2490 0.3542 0.196 Uiso 1 1 calc R . .
C3 C 0.1865(11) 0.5295(5) 0.3956(4) 0.119(5) Uani 1 1 d . . .
H3A H 0.2305 0.5535 0.3820 0.142 Uiso 1 1 calc R . .
H3B H 0.1269 0.5411 0.3844 0.142 Uiso 1 1 calc R . .
C4 C 0.1941(14) 0.5294(7) 0.4550(5) 0.198(10) Uani 1 1 d . . .
H4A H 0.1841 0.5643 0.4675 0.297 Uiso 1 1 calc R . .
H4B H 0.2532 0.5178 0.4658 0.297 Uiso 1 1 calc R . .
H4C H 0.1497 0.5061 0.4682 0.297 Uiso 1 1 calc R . .
C5 C -0.1474(14) 0.3923(8) 0.2149(8) 0.084(4) Uani 0.50 1 d PD A 1
H5A H -0.1710 0.3872 0.2484 0.101 Uiso 0.50 1 calc PR A 1
H5B H -0.1758 0.4233 0.2003 0.101 Uiso 0.50 1 calc PR A 1
C6 C -0.1720(14) 0.3430(8) 0.1808(8) 0.084(4) Uani 0.50 1 d PD A 1
H6A H -0.2345 0.3344 0.1843 0.127 Uiso 0.50 1 calc PR A 1
H6B H -0.1354 0.3137 0.1914 0.127 Uiso 0.50 1 calc PR A 1
H6C H -0.1610 0.3510 0.1461 0.127 Uiso 0.50 1 calc PR A 1
C5A C -0.1324(14) 0.3973(9) 0.2431(8) 0.084(4) Uani 0.50 1 d PD A 2
H5X H -0.1311 0.3910 0.2793 0.101 Uiso 0.50 1 calc PR A 2
H5Y H -0.1666 0.4291 0.2361 0.101 Uiso 0.50 1 calc PR A 2
C6A C -0.1747(14) 0.3496(9) 0.2139(8) 0.084(4) Uani 0.50 1 d PD A 2
H6X H -0.2374 0.3467 0.2215 0.127 Uiso 0.50 1 calc PR A 2
H6Y H -0.1439 0.3180 0.2240 0.127 Uiso 0.50 1 calc PR A 2
H6Z H -0.1690 0.3547 0.1781 0.127 Uiso 0.50 1 calc PR A 2
C7 C 0.5123(7) 0.4440(5) 0.1905(5) 0.085(4) Uani 1 1 d . . .
H7A H 0.5305 0.4788 0.1798 0.102 Uiso 1 1 calc R . .
H7B H 0.5457 0.4355 0.2215 0.102 Uiso 1 1 calc R . .
C8 C 0.5329(7) 0.4054(5) 0.1511(5) 0.122(5) Uani 1 1 d . . .
H8A H 0.5959 0.4071 0.1440 0.183 Uiso 1 1 calc R . .
H8B H 0.4979 0.4131 0.1209 0.183 Uiso 1 1 calc R . .
H8C H 0.5184 0.3708 0.1627 0.183 Uiso 1 1 calc R . .
C9 C 0.4835(18) 0.5510(9) 0.2655(9) 0.099(5) Uani 0.50 1 d PD A 1
H9A H 0.5114 0.5166 0.2672 0.118 Uiso 0.50 1 calc PR A 1
H9B H 0.4911 0.5664 0.2324 0.118 Uiso 0.50 1 calc PR A 1
C10 C 0.5171(18) 0.5894(9) 0.3113(8) 0.099(5) Uani 0.50 1 d PD A 1
H10A H 0.5808 0.5950 0.3095 0.148 Uiso 0.50 1 calc PR A 1
H10B H 0.5041 0.5734 0.3432 0.148 Uiso 0.50 1 calc PR A 1
H10C H 0.4862 0.6224 0.3084 0.148 Uiso 0.50 1 calc PR A 1
C9A C 0.4673(18) 0.5497(9) 0.2805(11) 0.099(5) Uani 0.50 1 d PD A 2
H9X H 0.4913 0.5238 0.3041 0.118 Uiso 0.50 1 calc PR A 2
H9Y H 0.4788 0.5368 0.2468 0.118 Uiso 0.50 1 calc PR A 2
C10A C 0.5269(18) 0.6026(8) 0.2886(10) 0.099(5) Uani 0.50 1 d PD A 2
H10X H 0.5887 0.5952 0.2814 0.148 Uiso 0.50 1 calc PR A 2
H10Y H 0.5231 0.6142 0.3230 0.148 Uiso 0.50 1 calc PR A 2
H10Z H 0.5044 0.6295 0.2662 0.148 Uiso 0.50 1 calc PR A 2
C11 C 0.3449(9) 0.6680(4) 0.2051(4) 0.094(4) Uani 1 1 d . . .
H11A H 0.3603 0.7041 0.2112 0.141 Uiso 1 1 calc R . .
H11B H 0.3740 0.6463 0.2304 0.141 Uiso 1 1 calc R . .
H11C H 0.2808 0.6637 0.2064 0.141 Uiso 1 1 calc R . .
C12 C 0.3175(10) 0.6902(5) 0.0957(5) 0.131(6) Uani 1 1 d . . .
H12A H 0.3530 0.7202 0.0870 0.197 Uiso 1 1 calc R . .
H12B H 0.2626 0.7018 0.1104 0.197 Uiso 1 1 calc R . .
H12C H 0.3036 0.6700 0.0658 0.197 Uiso 1 1 calc R . .
C13 C 0.5026(8) 0.6671(5) 0.1416(6) 0.141(6) Uani 1 1 d . . .
H13A H 0.5082 0.7016 0.1275 0.211 Uiso 1 1 calc R . .
H13B H 0.5344 0.6424 0.1214 0.211 Uiso 1 1 calc R . .
H13C H 0.5276 0.6668 0.1756 0.211 Uiso 1 1 calc R . .
C14 C 0.3549(7) 0.4888(4) 0.0651(3) 0.071(3) Uani 1 1 d . E .
H14A H 0.3735 0.4763 0.0328 0.107 Uiso 1 1 calc R . .
H14B H 0.2905 0.4922 0.0647 0.107 Uiso 1 1 calc R . .
H14C H 0.3737 0.4644 0.0910 0.107 Uiso 1 1 calc R . .
C15 C 0.5347(7) 0.5417(5) 0.0816(5) 0.093(4) Uani 1 1 d . E .
H15A H 0.5593 0.5484 0.0491 0.139 Uiso 1 1 calc R . .
H15B H 0.5464 0.5059 0.0912 0.139 Uiso 1 1 calc R . .
H15C H 0.5622 0.5648 0.1063 0.139 Uiso 1 1 calc R . .
C16 C 0.3893(8) 0.5926(5) 0.0181(4) 0.096(4) Uani 1 1 d . E .
H16A H 0.4398 0.5876 -0.0033 0.144 Uiso 1 1 calc R . .
H16B H 0.3838 0.6292 0.0262 0.144 Uiso 1 1 calc R . .
H16C H 0.3353 0.5809 0.0007 0.144 Uiso 1 1 calc R . .
C17 C 0.1444(9) 0.6163(4) 0.2891(4) 0.092(4) Uani 1 1 d . . .
H17A H 0.1098 0.5939 0.3109 0.110 Uiso 1 1 calc R . .
H17B H 0.2065 0.6157 0.3017 0.110 Uiso 1 1 calc R . .
C18 C 0.1112(9) 0.6688(5) 0.2930(5) 0.138(6) Uani 1 1 d . . .
H18A H 0.1179 0.6804 0.3275 0.207 Uiso 1 1 calc R . .
H18B H 0.0487 0.6696 0.2827 0.207 Uiso 1 1 calc R . .
H18C H 0.1448 0.6915 0.2716 0.207 Uiso 1 1 calc R . .
C19 C -0.0560(7) 0.4395(5) 0.0853(4) 0.083(4) Uani 1 1 d . . .
H19A H -0.0534 0.4163 0.1140 0.124 Uiso 1 1 calc R . .
H19B H 0.0032 0.4528 0.0793 0.124 Uiso 1 1 calc R . .
H19C H -0.0781 0.4206 0.0560 0.124 Uiso 1 1 calc R . .
C20 C -0.1332(11) 0.5396(6) 0.0391(6) 0.163(7) Uani 1 1 d . . .
H20A H -0.1717 0.5693 0.0443 0.245 Uiso 1 1 calc R . .
H20B H -0.1550 0.5201 0.0101 0.245 Uiso 1 1 calc R . .
H20C H -0.0730 0.5516 0.0335 0.245 Uiso 1 1 calc R . .
C21 C -0.2493(9) 0.4646(7) 0.0962(9) 0.233(12) Uani 1 1 d . . .
H21A H -0.2558 0.4424 0.1252 0.350 Uiso 1 1 calc R . .
H21B H -0.2572 0.4442 0.0659 0.350 Uiso 1 1 calc R . .
H21C H -0.2939 0.4919 0.0965 0.350 Uiso 1 1 calc R . .
C22 C -0.1088(8) 0.6153(4) 0.2248(5) 0.102(5) Uani 1 1 d . . .
H22A H -0.1414 0.6469 0.2320 0.154 Uiso 1 1 calc R . .
H22B H -0.0510 0.6243 0.2119 0.154 Uiso 1 1 calc R . .
H22C H -0.1005 0.5952 0.2553 0.154 Uiso 1 1 calc R . .
C23 C -0.2724(10) 0.5471(6) 0.2064(8) 0.210(9) Uani 1 1 d . . .
H23A H -0.3247 0.5679 0.1980 0.315 Uiso 1 1 calc R . .
H23B H -0.2621 0.5468 0.2424 0.315 Uiso 1 1 calc R . .
H23C H -0.2817 0.5118 0.1945 0.315 Uiso 1 1 calc R . .
C24 C -0.2214(8) 0.6213(5) 0.1264(7) 0.157(8) Uani 1 1 d . . .
H24A H -0.2817 0.6310 0.1344 0.235 Uiso 1 1 calc R . .
H24B H -0.2218 0.6043 0.0940 0.235 Uiso 1 1 calc R . .
H24C H -0.1844 0.6522 0.1253 0.235 Uiso 1 1 calc R . .
C25 C -0.114(2) 0.4967(11) 0.3122(13) 0.186(12) Uani 0.50 1 d PD A 1
H25X H -0.1238 0.4616 0.3251 0.224 Uiso 0.50 1 calc PR A 1
H25Y H -0.1491 0.5014 0.2809 0.224 Uiso 0.50 1 calc PR A 1
C26 C -0.142(2) 0.5494(13) 0.3613(15) 0.186(12) Uani 0.50 1 d PD A 1
H26X H -0.2042 0.5459 0.3703 0.280 Uiso 0.50 1 calc PR A 1
H26Y H -0.1329 0.5836 0.3471 0.280 Uiso 0.50 1 calc PR A 1
H26Z H -0.1041 0.5450 0.3909 0.280 Uiso 0.50 1 calc PR A 1
C25A C -0.140(2) 0.4858(15) 0.2749(15) 0.186(12) Uani 0.50 1 d PD A 2
H25A H -0.1547 0.4987 0.2411 0.224 Uiso 0.50 1 calc PR A 2
H25B H -0.1526 0.4485 0.2776 0.224 Uiso 0.50 1 calc PR A 2
C26A C -0.189(2) 0.5273(14) 0.3280(15) 0.186(12) Uani 0.50 1 d PD A 2
H26A H -0.2511 0.5177 0.3324 0.280 Uiso 0.50 1 calc PR A 2
H26B H -0.1859 0.5638 0.3192 0.280 Uiso 0.50 1 calc PR A 2
H26C H -0.1554 0.5212 0.3590 0.280 Uiso 0.50 1 calc PR A 2
C27 C 0.0333(8) 0.2752(5) 0.2832(5) 0.107(5) Uani 1 1 d . E .
H27A H 0.0209 0.2394 0.2740 0.160 Uiso 1 1 calc R . .
H27B H 0.0971 0.2799 0.2881 0.160 Uiso 1 1 calc R . .
H27C H 0.0114 0.2981 0.2566 0.160 Uiso 1 1 calc R . .
C28 C 0.0251(13) 0.2429(6) 0.3912(7) 0.234(9) Uani 1 1 d . E .
H28A H 0.0415 0.2105 0.3752 0.351 Uiso 1 1 calc R . .
H28B H -0.0197 0.2361 0.4157 0.351 Uiso 1 1 calc R . .
H28C H 0.0774 0.2580 0.4077 0.351 Uiso 1 1 calc R . .
C29 C -0.1479(10) 0.2761(6) 0.3291(9) 0.253(11) Uani 1 1 d . E .
H29A H -0.1545 0.2481 0.3050 0.380 Uiso 1 1 calc R . .
H29B H -0.1775 0.3070 0.3159 0.380 Uiso 1 1 calc R . .
H29C H -0.1745 0.2660 0.3602 0.380 Uiso 1 1 calc R . .
C33 C 0.1944(6) 0.3833(4) 0.1916(3) 0.062(3) Uani 1 1 d . . .
H33A H 0.2540 0.3689 0.1987 0.075 Uiso 1 1 calc R . .
H33B H 0.1507 0.3584 0.2039 0.075 Uiso 1 1 calc R . .
C34 C 0.1812(7) 0.3884(4) 0.1366(4) 0.077(3) Uani 1 1 d . . .
H34A H 0.1874 0.3546 0.1211 0.116 Uiso 1 1 calc R . .
H34B H 0.2255 0.4120 0.1238 0.116 Uiso 1 1 calc R . .
H34C H 0.1220 0.4020 0.1290 0.116 Uiso 1 1 calc R . .
C35 C 0.4292(13) 0.4078(7) 0.4637(5) 0.169(8) Uani 1 1 d . . .
H35A H 0.4750 0.3929 0.4857 0.254 Uiso 0.50 1 calc PR B 1
H35B H 0.3932 0.3802 0.4488 0.254 Uiso 0.50 1 calc PR B 1
H35C H 0.3915 0.4306 0.4827 0.254 Uiso 0.50 1 calc PR B 1
H35X H 0.4622 0.3698 0.4890 0.254 Uiso 0.50 1 d PR B 2
H35Y H 0.3623 0.3840 0.4538 0.254 Uiso 0.50 1 d PR B 2
H35Z H 0.4000 0.4288 0.4990 0.254 Uiso 0.50 1 d PR B 2
C36 C 0.4420(11) 0.5151(5) 0.4114(4) 0.143(6) Uani 1 1 d . . .
H36A H 0.3949 0.5163 0.4355 0.215 Uiso 0.50 1 calc PR C 1
H36B H 0.4181 0.5248 0.3786 0.215 Uiso 0.50 1 calc PR C 1
H36C H 0.4891 0.5390 0.4216 0.215 Uiso 0.50 1 calc PR C 1
H36X H 0.3854 0.5366 0.4410 0.215 Uiso 0.50 1 d PR C 2
H36Y H 0.3933 0.5406 0.3805 0.215 Uiso 0.50 1 d PR C 2
H36Z H 0.4755 0.5610 0.4173 0.215 Uiso 0.50 1 d PR C 2
C37 C 0.6127(12) 0.4561(6) 0.4279(5) 0.177(7) Uani 1 1 d . . .
H37A H 0.6427 0.4761 0.4026 0.265 Uiso 1 1 calc R . .
H37B H 0.6397 0.4219 0.4307 0.265 Uiso 1 1 calc R . .
H37C H 0.6184 0.4739 0.4599 0.265 Uiso 1 1 calc R . .
C38 C 0.4808(9) 0.3321(4) 0.2783(4) 0.097(4) Uani 1 1 d . . .
H38A H 0.4659 0.3555 0.2507 0.145 Uiso 1 1 calc R . .
H38B H 0.4269 0.3154 0.2894 0.145 Uiso 1 1 calc R . .
H38C H 0.5222 0.3059 0.2671 0.145 Uiso 1 1 calc R . .
C39 C 0.6484(8) 0.3946(6) 0.3083(6) 0.140(6) Uani 1 1 d . . .
H39A H 0.6381 0.4203 0.2823 0.210 Uiso 1 1 calc R . .
H39B H 0.6806 0.3653 0.2948 0.210 Uiso 1 1 calc R . .
H39C H 0.6833 0.4099 0.3357 0.210 Uiso 1 1 calc R . .
C40 C 0.5585(12) 0.3185(6) 0.3830(5) 0.156(7) Uani 1 1 d . . .
H40A H 0.5873 0.3344 0.4122 0.234 Uiso 1 1 calc R . .
H40B H 0.5974 0.2921 0.3697 0.234 Uiso 1 1 calc R . .
H40C H 0.5028 0.3027 0.3925 0.234 Uiso 1 1 calc R . .
O1 O 0.0925(8) 0.2648(7) 0.0809(5) 0.1223(14) Uani 0.50 1 d PD D 1
C41 C 0.0513(9) 0.2951(9) 0.0394(7) 0.1223(14) Uani 0.50 1 d PD D 1
H41A H 0.0715 0.2821 0.0072 0.147 Uiso 0.50 1 calc PR D 1
H41B H 0.0681 0.3318 0.0424 0.147 Uiso 0.50 1 calc PR D 1
C42 C -0.0487(10) 0.2892(8) 0.0423(7) 0.1223(14) Uani 0.50 1 d PD D 1
H42A H -0.0744 0.2775 0.0100 0.147 Uiso 0.50 1 calc PR D 1
H42B H -0.0762 0.3224 0.0510 0.147 Uiso 0.50 1 calc PR D 1
C43 C -0.0647(10) 0.2484(9) 0.0833(7) 0.1223(14) Uani 0.50 1 d PD D 1
H43A H -0.1178 0.2568 0.1023 0.147 Uiso 0.50 1 calc PR D 1
H43B H -0.0712 0.2134 0.0691 0.147 Uiso 0.50 1 calc PR D 1
C44 C 0.0206(11) 0.2531(10) 0.1162(6) 0.1223(14) Uani 0.50 1 d PD D 1
H44A H 0.0150 0.2811 0.1407 0.147 Uiso 0.50 1 calc PR D 1
H44B H 0.0330 0.2205 0.1341 0.147 Uiso 0.50 1 calc PR D 1
O2 O 0.2606(9) 0.2578(7) 0.1516(5) 0.1223(14) Uani 0.50 1 d PD D 1
C45 C 0.2430(9) 0.2244(8) 0.1948(7) 0.1223(14) Uani 0.50 1 d PD D 1
H45A H 0.2094 0.1936 0.1836 0.147 Uiso 0.50 1 calc PR D 1
H45B H 0.2072 0.2433 0.2188 0.147 Uiso 0.50 1 calc PR D 1
C46 C 0.3297(10) 0.2082(8) 0.2193(7) 0.1223(14) Uani 0.50 1 d PD D 1
H46A H 0.3354 0.1702 0.2201 0.147 Uiso 0.50 1 calc PR D 1
H46B H 0.3356 0.2217 0.2535 0.147 Uiso 0.50 1 calc PR D 1
C47 C 0.3997(10) 0.2328(7) 0.1851(8) 0.1223(14) Uani 0.50 1 d PD D 1
H47A H 0.4534 0.2431 0.2045 0.147 Uiso 0.50 1 calc PR D 1
H47B H 0.4166 0.2087 0.1586 0.147 Uiso 0.50 1 calc PR D 1
C48 C 0.3507(11) 0.2804(7) 0.1632(9) 0.1223(14) Uani 0.50 1 d PD D 1
H48A H 0.3478 0.3086 0.1878 0.147 Uiso 0.50 1 calc PR D 1
H48B H 0.3788 0.2931 0.1330 0.147 Uiso 0.50 1 calc PR D 1
O3 O 0.2786(8) 0.2779(6) 0.0436(5) 0.1223(14) Uani 0.50 1 d PD D 1
C49 C 0.3724(10) 0.2858(10) 0.0618(5) 0.1223(14) Uani 0.50 1 d PD D 1
H49A H 0.3953 0.2548 0.0793 0.147 Uiso 0.50 1 calc PR D 1
H49B H 0.3772 0.3157 0.0845 0.147 Uiso 0.50 1 calc PR D 1
C50 C 0.4225(10) 0.2956(8) 0.0139(7) 0.1223(14) Uani 0.50 1 d PD D 1
H50A H 0.4275 0.2640 -0.0064 0.147 Uiso 0.50 1 calc PR D 1
H50B H 0.4820 0.3102 0.0208 0.147 Uiso 0.50 1 calc PR D 1
C51 C 0.3578(10) 0.3361(8) -0.0111(8) 0.1223(14) Uani 0.50 1 d PD D 1
H51A H 0.3713 0.3713 0.0010 0.147 Uiso 0.50 1 calc PR D 1
H51B H 0.3619 0.3354 -0.0477 0.147 Uiso 0.50 1 calc PR D 1
C52 C 0.2646(10) 0.3188(8) 0.0048(8) 0.1223(14) Uani 0.50 1 d PD D 1
H52A H 0.2320 0.3483 0.0185 0.147 Uiso 0.50 1 calc PR D 1
H52B H 0.2303 0.3050 -0.0240 0.147 Uiso 0.50 1 calc PR D 1
O4 O 0.2522(10) 0.1699(5) 0.0700(5) 0.1223(14) Uani 0.50 1 d PD D 1
C53 C 0.3318(11) 0.1369(6) 0.0790(8) 0.1223(14) Uani 0.50 1 d PD D 1
H53A H 0.3466 0.1352 0.1150 0.147 Uiso 0.50 1 calc PR D 1
H53B H 0.3829 0.1518 0.0620 0.147 Uiso 0.50 1 calc PR D 1
C54 C 0.3123(12) 0.0835(6) 0.0592(8) 0.1223(14) Uani 0.50 1 d PD D 1
H54A H 0.2952 0.0600 0.0861 0.147 Uiso 0.50 1 calc PR D 1
H54B H 0.3640 0.0691 0.0425 0.147 Uiso 0.50 1 calc PR D 1
C55 C 0.2342(14) 0.0925(6) 0.0217(8) 0.1223(14) Uani 0.50 1 d PD D 1
H55A H 0.2512 0.0824 -0.0121 0.147 Uiso 0.50 1 calc PR D 1
H55B H 0.1826 0.0717 0.0310 0.147 Uiso 0.50 1 calc PR D 1
C56 C 0.2112(14) 0.1498(6) 0.0230(7) 0.1223(14) Uani 0.50 1 d PD D 1
H56A H 0.2354 0.1678 -0.0059 0.147 Uiso 0.50 1 calc PR D 1
H56B H 0.1464 0.1547 0.0226 0.147 Uiso 0.50 1 calc PR D 1
O1A O 0.0808(8) 0.2696(8) 0.0809(5) 0.1223(14) Uani 0.50 1 d PD D 2
C41A C 0.0336(9) 0.2943(11) 0.0374(7) 0.1223(14) Uani 0.50 1 d PD D 2
H41X H 0.0547 0.2798 0.0059 0.147 Uiso 0.50 1 calc PR D 2
H41Y H 0.0441 0.3318 0.0374 0.147 Uiso 0.50 1 calc PR D 2
C42A C -0.0648(10) 0.2828(12) 0.0428(5) 0.1223(14) Uani 0.50 1 d PD D 2
H42X H -0.0829 0.2526 0.0225 0.147 Uiso 0.50 1 calc PR D 2
H42Y H -0.1012 0.3127 0.0324 0.147 Uiso 0.50 1 calc PR D 2
C43A C -0.0750(9) 0.2715(11) 0.0987(6) 0.1223(14) Uani 0.50 1 d PD D 2
H43X H -0.1172 0.2958 0.1134 0.147 Uiso 0.50 1 calc PR D 2
H43Y H -0.0967 0.2360 0.1037 0.147 Uiso 0.50 1 calc PR D 2
C44A C 0.0176(10) 0.2782(11) 0.1225(5) 0.1223(14) Uani 0.50 1 d PD D 2
H44X H 0.0249 0.3132 0.1365 0.147 Uiso 0.50 1 calc PR D 2
H44Y H 0.0281 0.2528 0.1494 0.147 Uiso 0.50 1 calc PR D 2
O2A O 0.2628(9) 0.2498(8) 0.1494(5) 0.1223(14) Uani 0.50 1 d PD D 2
C45A C 0.2302(9) 0.2391(11) 0.1994(6) 0.1223(14) Uani 0.50 1 d PD D 2
H45X H 0.1852 0.2115 0.1976 0.147 Uiso 0.50 1 calc PR D 2
H45Y H 0.2024 0.2704 0.2129 0.147 Uiso 0.50 1 calc PR D 2
C46A C 0.3066(10) 0.2228(11) 0.2330(6) 0.1223(14) Uani 0.50 1 d PD D 2
H46X H 0.2983 0.1872 0.2452 0.147 Uiso 0.50 1 calc PR D 2
H46Y H 0.3137 0.2462 0.2618 0.147 Uiso 0.50 1 calc PR D 2
C47A C 0.3872(10) 0.2261(9) 0.1991(7) 0.1223(14) Uani 0.50 1 d PD D 2
H47X H 0.4398 0.2392 0.2178 0.147 Uiso 0.50 1 calc PR D 2
H47Y H 0.4013 0.1919 0.1853 0.147 Uiso 0.50 1 calc PR D 2
C48A C 0.3586(11) 0.2639(9) 0.1574(8) 0.1223(14) Uani 0.50 1 d PD D 2
H48X H 0.3656 0.3001 0.1681 0.147 Uiso 0.50 1 calc PR D 2
H48Y H 0.3924 0.2582 0.1271 0.147 Uiso 0.50 1 calc PR D 2
O3A O 0.2823(9) 0.2647(5) 0.0293(7) 0.1223(14) Uani 0.50 1 d PD D 2
C49A C 0.3690(11) 0.2420(5) 0.0156(9) 0.1223(14) Uani 0.50 1 d PD D 2
H49X H 0.3597 0.2140 -0.0089 0.147 Uiso 0.50 1 calc PR D 2
H49Y H 0.4000 0.2277 0.0453 0.147 Uiso 0.50 1 calc PR D 2
C50A C 0.4233(12) 0.2852(6) -0.0066(8) 0.1223(14) Uani 0.50 1 d PD D 2
H50X H 0.4141 0.2867 -0.0431 0.147 Uiso 0.50 1 calc PR D 2
H50Y H 0.4871 0.2803 0.0012 0.147 Uiso 0.50 1 calc PR D 2
C51A C 0.3878(10) 0.3356(6) 0.0187(9) 0.1223(14) Uani 0.50 1 d PD D 2
H51X H 0.4186 0.3422 0.0510 0.147 Uiso 0.50 1 calc PR D 2
H51Y H 0.3944 0.3660 -0.0030 0.147 Uiso 0.50 1 calc PR D 2
C52A C 0.2895(11) 0.3224(6) 0.0254(10) 0.1223(14) Uani 0.50 1 d PD D 2
H52X H 0.2680 0.3388 0.0559 0.147 Uiso 0.50 1 calc PR D 2
H52Y H 0.2533 0.3350 -0.0032 0.147 Uiso 0.50 1 calc PR D 2
O4A O 0.1734(9) 0.1640(5) 0.0845(6) 0.1223(14) Uani 0.50 1 d PD D 2
C53A C 0.2414(10) 0.1230(6) 0.0826(9) 0.1223(14) Uani 0.50 1 d PD D 2
H53X H 0.2662 0.1157 0.1162 0.147 Uiso 0.50 1 calc PR D 2
H53Y H 0.2901 0.1338 0.0612 0.147 Uiso 0.50 1 calc PR D 2
C54A C 0.1953(10) 0.0753(7) 0.0611(9) 0.1223(14) Uani 0.50 1 d PD D 2
H54X H 0.2194 0.0435 0.0765 0.147 Uiso 0.50 1 calc PR D 2
H54Y H 0.2017 0.0734 0.0247 0.147 Uiso 0.50 1 calc PR D 2
C55A C 0.0975(11) 0.0833(6) 0.0743(9) 0.1223(14) Uani 0.50 1 d PD D 2
H55X H 0.0589 0.0813 0.0440 0.147 Uiso 0.50 1 calc PR D 2
H55Y H 0.0788 0.0565 0.0978 0.147 Uiso 0.50 1 calc PR D 2
C56A C 0.0908(11) 0.1370(7) 0.0980(9) 0.1223(14) Uani 0.50 1 d PD D 2
H56X H 0.0382 0.1556 0.0847 0.147 Uiso 0.50 1 calc PR D 2
H56Y H 0.0869 0.1342 0.1345 0.147 Uiso 0.50 1 calc PR D 2
C57 C 0.1268(18) 0.5735(11) 0.0749(8) 0.092(5) Uani 0.50 1 d P A 1
H57A H 0.1867 0.5855 0.0668 0.111 Uiso 0.50 1 calc PR A 1
H57B H 0.0999 0.5584 0.0443 0.111 Uiso 0.50 1 calc PR A 1
C58 C 0.0754(17) 0.6175(11) 0.0882(8) 0.092(5) Uani 0.50 1 d P A 1
H58A H 0.0728 0.6418 0.0605 0.139 Uiso 0.50 1 calc PR A 1
H58B H 0.1028 0.6341 0.1174 0.139 Uiso 0.50 1 calc PR A 1
H58C H 0.0155 0.6065 0.0958 0.139 Uiso 0.50 1 calc PR A 1
C57A C 0.0969(19) 0.5891(11) 0.1038(8) 0.092(5) Uani 0.50 1 d P A 2
H57C H 0.0338 0.5934 0.1114 0.111 Uiso 0.50 1 calc PR A 2
H57D H 0.1317 0.6161 0.1214 0.111 Uiso 0.50 1 calc PR A 2
C58A C 0.1113(17) 0.5919(11) 0.0436(7) 0.092(5) Uani 0.50 1 d P A 2
H58D H 0.0963 0.6264 0.0315 0.139 Uiso 0.50 1 calc PR A 2
H58E H 0.0732 0.5665 0.0268 0.139 Uiso 0.50 1 calc PR A 2
H58F H 0.1732 0.5844 0.0368 0.139 Uiso 0.50 1 calc PR A 2
Tb1 Tb 0.34171(4) 0.443070(18) 0.303673(17) 0.05936(15) Uani 1 1 d . A .
Tb2 Tb 0.07643(4) 0.41073(2) 0.31311(2) 0.08389(19) Uani 1 1 d . . .
Tb4 Tb 0.02089(3) 0.507885(18) 0.200481(19) 0.05501(14) Uani 1 1 d . A .
Tb3 Tb 0.28655(3) 0.536018(17) 0.187119(16) 0.04443(12) Uani 1 1 d . . .
Li1 Li 0.1956(19) 0.2420(8) 0.0851(9) 0.114(8) Uani 1 1 d . . .
N3 N 0.3658(5) 0.5830(3) 0.1308(3) 0.055(2) Uani 1 1 d . E .
N4 N -0.1048(5) 0.5272(3) 0.1539(4) 0.075(3) Uani 1 1 d . . .
N2 N -0.0037(6) 0.3541(4) 0.3596(3) 0.094(3) Uani 1 1 d . E .
N1 N 0.4639(7) 0.4211(3) 0.3516(3) 0.079(3) Uani 1 1 d . . .
S1 S 0.18322(16) 0.44631(8) 0.22745(8) 0.0452(6) Uani 1 1 d . A .
S2 S 0.2379(2) 0.35291(10) 0.31168(9) 0.0692(8) Uani 1 1 d . A .
S3 S 0.2074(3) 0.46152(12) 0.37224(10) 0.1027(13) Uani 1 1 d . A .
S9 S -0.0042(2) 0.50883(12) 0.30434(12) 0.0902(10) Uani 1 1 d . A .
S8 S -0.02130(18) 0.40302(11) 0.22066(13) 0.0816(10) Uani 1 1 d . A .
S6 S 0.13990(17) 0.58885(9) 0.22546(9) 0.0561(7) Uani 1 1 d . A .
S5 S 0.39144(16) 0.44385(9) 0.20219(9) 0.0489(6) Uani 1 1 d . A .
S4 S 0.3528(2) 0.55025(10) 0.28648(10) 0.0680(8) Uani 1 1 d . A .
S7 S 0.13871(16) 0.52110(10) 0.12242(8) 0.0510(6) Uani 1 1 d . A .
Si6 Si 0.3825(2) 0.64864(12) 0.14249(13) 0.0731(9) Uani 1 1 d . E .
Si5 Si 0.40716(19) 0.55363(12) 0.07822(11) 0.0656(9) Uani 1 1 d . . .
Si7 Si -0.1328(2) 0.49497(14) 0.09829(18) 0.1043(14) Uani 1 1 d . E .
Si8 Si -0.1745(2) 0.57519(13) 0.1761(2) 0.1102(16) Uani 1 1 d . A .
Si3 Si -0.0224(3) 0.29069(16) 0.3411(2) 0.1417(17) Uani 1 1 d . . .
Si4 Si -0.0302(5) 0.3794(5) 0.4165(4) 0.137(5) Uani 0.50 1 d PD E 1
C30 C -0.023(2) 0.4424(7) 0.4351(9) 0.182(8) Uani 0.50 1 d PD E 1
H30A H -0.0470 0.4460 0.4681 0.273 Uiso 0.50 1 calc PR E 1
H30B H -0.0563 0.4641 0.4116 0.273 Uiso 0.50 1 calc PR E 1
H30C H 0.0393 0.4531 0.4361 0.273 Uiso 0.50 1 calc PR E 1
C31 C 0.0486(16) 0.3420(11) 0.4598(8) 0.182(8) Uani 0.50 1 d PD E 1
H31A H 0.0188 0.3337 0.4906 0.273 Uiso 0.50 1 calc PR E 1
H31B H 0.1010 0.3629 0.4676 0.273 Uiso 0.50 1 calc PR E 1
H31C H 0.0664 0.3100 0.4436 0.273 Uiso 0.50 1 calc PR E 1
C32 C -0.1235(15) 0.3443(11) 0.4493(9) 0.182(8) Uani 0.50 1 d PD E 1
H32A H -0.1211 0.3530 0.4847 0.273 Uiso 0.50 1 calc PR E 1
H32B H -0.1164 0.3071 0.4454 0.273 Uiso 0.50 1 calc PR E 1
H32C H -0.1806 0.3549 0.4346 0.273 Uiso 0.50 1 calc PR E 1
Si4A Si -0.0550(4) 0.3735(3) 0.4134(3) 0.076(2) Uani 0.50 1 d PD E 2
C30A C -0.089(2) 0.4368(8) 0.4126(10) 0.182(8) Uani 0.50 1 d PD E 2
H30D H -0.1087 0.4464 0.4455 0.273 Uiso 0.50 1 calc PR E 2
H30E H -0.1375 0.4410 0.3882 0.273 Uiso 0.50 1 calc PR E 2
H30F H -0.0394 0.4589 0.4036 0.273 Uiso 0.50 1 calc PR E 2
C31A C -0.030(2) 0.3507(12) 0.4796(7) 0.182(8) Uani 0.50 1 d PD E 2
H31D H -0.0414 0.3788 0.5028 0.273 Uiso 0.50 1 calc PR E 2
H31E H 0.0318 0.3402 0.4830 0.273 Uiso 0.50 1 calc PR E 2
H31F H -0.0682 0.3214 0.4871 0.273 Uiso 0.50 1 calc PR E 2
C32A C -0.1649(16) 0.3360(12) 0.4193(9) 0.182(8) Uani 0.50 1 d PD E 2
H32D H -0.2017 0.3532 0.4435 0.273 Uiso 0.50 1 calc PR E 2
H32E H -0.1522 0.3008 0.4303 0.273 Uiso 0.50 1 calc PR E 2
H32F H -0.1963 0.3351 0.3870 0.273 Uiso 0.50 1 calc PR E 2
Si1 Si 0.4872(4) 0.44900(16) 0.40882(16) 0.1379(19) Uani 1 1 d . E .
Si2 Si 0.5349(3) 0.37083(15) 0.33264(14) 0.0999(13) Uani 1 1 d . E .

loop_
_atom_site_aniso_label
_atom_site_aniso_U_11
_atom_site_aniso_U_22
_atom_site_aniso_U_33
_atom_site_aniso_U_23
_atom_site_aniso_U_13
_atom_site_aniso_U_12
C1 0.157(12) 0.089(9) 0.097(9) 0.042(7) 0.039(8) 0.043(9)
C2 0.166(14) 0.071(8) 0.157(12) 0.069(8) 0.024(10) 0.026(9)
C3 0.196(15) 0.090(9) 0.070(8) -0.026(7) 0.006(9) 0.046(10)
C4 0.37(3) 0.165(15) 0.064(9) -0.060(9) 0.032(12) 0.052(17)
C5 0.061(6) 0.120(10) 0.072(9) -0.042(9) 0.006(7) -0.036(7)
C6 0.061(6) 0.120(10) 0.072(9) -0.042(9) 0.006(7) -0.036(7)
C5A 0.061(6) 0.120(10) 0.072(9) -0.042(9) 0.006(7) -0.036(7)
C6A 0.061(6) 0.120(10) 0.072(9) -0.042(9) 0.006(7) -0.036(7)
C7 0.045(6) 0.092(9) 0.120(10) 0.027(7) 0.006(6) -0.006(6)
C8 0.081(7) 0.096(9) 0.194(13) 0.033(9) 0.088(8) 0.053(7)
C9 0.118(9) 0.071(7) 0.106(11) -0.010(7) -0.004(8) -0.049(6)
C10 0.118(9) 0.071(7) 0.106(11) -0.010(7) -0.004(8) -0.049(6)
C9A 0.118(9) 0.071(7) 0.106(11) -0.010(7) -0.004(8) -0.049(6)
C10A 0.118(9) 0.071(7) 0.106(11) -0.010(7) -0.004(8) -0.049(6)
C11 0.132(11) 0.048(6) 0.105(9) 0.000(6) 0.038(8) 0.011(7)
C12 0.199(16) 0.074(9) 0.121(11) 0.031(8) 0.010(11) 0.009(10)
C13 0.077(8) 0.066(9) 0.282(19) -0.005(11) 0.065(11) -0.011(8)
C14 0.086(8) 0.085(8) 0.043(6) 0.007(5) 0.010(5) -0.009(7)
C15 0.056(7) 0.116(10) 0.108(9) 0.022(8) 0.022(6) 0.023(7)
C16 0.086(9) 0.103(10) 0.099(9) 0.028(7) 0.014(7) 0.019(8)
C17 0.144(11) 0.056(7) 0.075(8) -0.019(6) 0.000(7) 0.002(8)
C18 0.134(12) 0.129(10) 0.148(11) -0.091(9) -0.026(9) 0.068(10)
C19 0.046(6) 0.110(9) 0.091(8) -0.024(7) -0.007(6) -0.009(7)
C20 0.158(13) 0.137(14) 0.189(15) 0.014(12) -0.097(12) 0.043(12)
C21 0.052(8) 0.132(14) 0.51(3) -0.100(18) -0.095(14) -0.005(10)
C22 0.090(8) 0.060(7) 0.160(12) -0.021(7) 0.042(8) 0.026(7)
C23 0.126(11) 0.087(11) 0.43(3) -0.036(14) 0.166(14) 0.000(10)
C24 0.077(9) 0.084(10) 0.30(2) -0.039(12) -0.071(12) 0.040(8)
C25 0.080(12) 0.149(17) 0.33(3) 0.037(19) 0.048(16) 0.009(11)
C26 0.080(12) 0.149(17) 0.33(3) 0.037(19) 0.048(16) 0.009(11)
C25A 0.080(12) 0.149(17) 0.33(3) 0.037(19) 0.048(16) 0.009(11)
C26A 0.080(12) 0.149(17) 0.33(3) 0.037(19) 0.048(16) 0.009(11)
C27 0.077(8) 0.061(8) 0.183(13) 0.018(8) 0.027(9) -0.008(7)
C28 0.31(2) 0.119(11) 0.284(17) 0.130(11) 0.210(15) 0.091(13)
C29 0.139(11) 0.092(12) 0.54(3) 0.031(16) 0.221(15) -0.004(11)
C33 0.049(5) 0.076(7) 0.063(6) -0.022(5) 0.019(5) -0.017(5)
C34 0.091(8) 0.071(7) 0.072(7) -0.009(6) 0.027(6) -0.025(7)
C35 0.27(2) 0.186(17) 0.051(9) 0.003(10) -0.034(11) 0.020(16)
C36 0.235(15) 0.105(10) 0.083(8) -0.035(7) -0.104(9) 0.022(11)
C37 0.292(19) 0.096(11) 0.132(11) -0.035(8) -0.143(12) 0.019(12)
C38 0.130(11) 0.058(7) 0.102(9) -0.023(6) 0.005(8) 0.019(8)
C39 0.067(8) 0.188(16) 0.162(13) -0.061(12) -0.042(9) 0.021(10)
C40 0.262(19) 0.105(11) 0.097(10) 0.022(8) -0.074(11) 0.039(13)
O1 0.153(3) 0.116(3) 0.099(3) 0.010(2) 0.024(2) 0.002(3)
C41 0.153(3) 0.116(3) 0.099(3) 0.010(2) 0.024(2) 0.002(3)
C42 0.153(3) 0.116(3) 0.099(3) 0.010(2) 0.024(2) 0.002(3)
C43 0.153(3) 0.116(3) 0.099(3) 0.010(2) 0.024(2) 0.002(3)
C44 0.153(3) 0.116(3) 0.099(3) 0.010(2) 0.024(2) 0.002(3)
O2 0.153(3) 0.116(3) 0.099(3) 0.010(2) 0.024(2) 0.002(3)
C45 0.153(3) 0.116(3) 0.099(3) 0.010(2) 0.024(2) 0.002(3)
C46 0.153(3) 0.116(3) 0.099(3) 0.010(2) 0.024(2) 0.002(3)
C47 0.153(3) 0.116(3) 0.099(3) 0.010(2) 0.024(2) 0.002(3)
C48 0.153(3) 0.116(3) 0.099(3) 0.010(2) 0.024(2) 0.002(3)
O3 0.153(3) 0.116(3) 0.099(3) 0.010(2) 0.024(2) 0.002(3)
C49 0.153(3) 0.116(3) 0.099(3) 0.010(2) 0.024(2) 0.002(3)
C50 0.153(3) 0.116(3) 0.099(3) 0.010(2) 0.024(2) 0.002(3)
C51 0.153(3) 0.116(3) 0.099(3) 0.010(2) 0.024(2) 0.002(3)
C52 0.153(3) 0.116(3) 0.099(3) 0.010(2) 0.024(2) 0.002(3)
O4 0.153(3) 0.116(3) 0.099(3) 0.010(2) 0.024(2) 0.002(3)
C53 0.153(3) 0.116(3) 0.099(3) 0.010(2) 0.024(2) 0.002(3)
C54 0.153(3) 0.116(3) 0.099(3) 0.010(2) 0.024(2) 0.002(3)
C55 0.153(3) 0.116(3) 0.099(3) 0.010(2) 0.024(2) 0.002(3)
C56 0.153(3) 0.116(3) 0.099(3) 0.010(2) 0.024(2) 0.002(3)
O1A 0.153(3) 0.116(3) 0.099(3) 0.010(2) 0.024(2) 0.002(3)
C41A 0.153(3) 0.116(3) 0.099(3) 0.010(2) 0.024(2) 0.002(3)
C42A 0.153(3) 0.116(3) 0.099(3) 0.010(2) 0.024(2) 0.002(3)
C43A 0.153(3) 0.116(3) 0.099(3) 0.010(2) 0.024(2) 0.002(3)
C44A 0.153(3) 0.116(3) 0.099(3) 0.010(2) 0.024(2) 0.002(3)
O2A 0.153(3) 0.116(3) 0.099(3) 0.010(2) 0.024(2) 0.002(3)
C45A 0.153(3) 0.116(3) 0.099(3) 0.010(2) 0.024(2) 0.002(3)
C46A 0.153(3) 0.116(3) 0.099(3) 0.010(2) 0.024(2) 0.002(3)
C47A 0.153(3) 0.116(3) 0.099(3) 0.010(2) 0.024(2) 0.002(3)
C48A 0.153(3) 0.116(3) 0.099(3) 0.010(2) 0.024(2) 0.002(3)
O3A 0.153(3) 0.116(3) 0.099(3) 0.010(2) 0.024(2) 0.002(3)
C49A 0.153(3) 0.116(3) 0.099(3) 0.010(2) 0.024(2) 0.002(3)
C50A 0.153(3) 0.116(3) 0.099(3) 0.010(2) 0.024(2) 0.002(3)
C51A 0.153(3) 0.116(3) 0.099(3) 0.010(2) 0.024(2) 0.002(3)
C52A 0.153(3) 0.116(3) 0.099(3) 0.010(2) 0.024(2) 0.002(3)
O4A 0.153(3) 0.116(3) 0.099(3) 0.010(2) 0.024(2) 0.002(3)
C53A 0.153(3) 0.116(3) 0.099(3) 0.010(2) 0.024(2) 0.002(3)
C54A 0.153(3) 0.116(3) 0.099(3) 0.010(2) 0.024(2) 0.002(3)
C55A 0.153(3) 0.116(3) 0.099(3) 0.010(2) 0.024(2) 0.002(3)
C56A 0.153(3) 0.116(3) 0.099(3) 0.010(2) 0.024(2) 0.002(3)
C57 0.102(9) 0.126(13) 0.049(9) 0.011(7) -0.001(7) 0.009(9)
C58 0.102(9) 0.126(13) 0.049(9) 0.011(7) -0.001(7) 0.009(9)
C57A 0.102(9) 0.126(13) 0.049(9) 0.011(7) -0.001(7) 0.009(9)
C58A 0.102(9) 0.126(13) 0.049(9) 0.011(7) -0.001(7) 0.009(9)
Tb1 0.0938(4) 0.0409(3) 0.0427(3) -0.00567(19) -0.0088(2) 0.0022(3)
Tb2 0.1134(4) 0.0531(3) 0.0890(4) 0.0141(3) 0.0643(3) 0.0123(3)
Tb4 0.0442(3) 0.0402(2) 0.0818(3) -0.0086(2) 0.0216(2) 0.0005(2)
Tb3 0.0430(2) 0.0410(2) 0.0493(3) 0.00045(19) 0.00076(19) -0.0051(2)
Li1 0.17(2) 0.063(12) 0.115(16) 0.032(11) 0.052(15) 0.029(15)
N3 0.044(4) 0.055(5) 0.068(5) 0.012(4) 0.015(4) -0.006(4)
N4 0.038(4) 0.050(5) 0.138(8) -0.019(5) 0.015(5) -0.012(4)
N2 0.090(6) 0.091(7) 0.106(7) 0.027(5) 0.067(5) 0.021(6)
N1 0.132(8) 0.051(5) 0.053(5) -0.008(4) -0.020(5) 0.006(6)
S1 0.0518(13) 0.0329(11) 0.0517(13) -0.0073(9) 0.0152(11) -0.0025(11)
S2 0.105(2) 0.0434(14) 0.0604(16) 0.0079(11) 0.0238(15) 0.0067(15)
S3 0.200(4) 0.0645(18) 0.0454(16) -0.0019(13) 0.0292(19) 0.036(2)
S9 0.122(2) 0.0609(17) 0.092(2) -0.0002(15) 0.0641(18) 0.0217(18)
S8 0.0585(16) 0.0446(15) 0.144(3) -0.0028(16) 0.0446(17) -0.0076(14)
S6 0.0637(16) 0.0462(14) 0.0586(15) -0.0121(11) 0.0065(12) 0.0016(13)
S5 0.0438(13) 0.0495(13) 0.0533(13) -0.0001(11) -0.0012(11) 0.0007(12)
S4 0.093(2) 0.0419(14) 0.0678(16) -0.0102(12) -0.0262(15) -0.0078(15)
S7 0.0482(13) 0.0578(15) 0.0468(13) 0.0021(11) -0.0014(10) -0.0055(13)
Si6 0.0516(17) 0.0563(18) 0.113(2) 0.0199(17) 0.0221(17) -0.0010(16)
Si5 0.0531(16) 0.072(2) 0.0726(19) 0.0133(15) 0.0221(14) 0.0073(16)
Si7 0.0460(18) 0.070(2) 0.194(4) -0.030(2) -0.038(2) 0.0062(18)
Si8 0.0401(17) 0.0501(19) 0.242(5) -0.033(3) 0.020(2) 0.0019(17)
Si3 0.139(3) 0.076(2) 0.217(4) 0.063(3) 0.117(3) 0.024(3)
Si4 0.066(5) 0.240(12) 0.108(7) -0.017(7) 0.041(4) -0.074(6)
C30 0.30(2) 0.202(14) 0.053(9) 0.012(9) 0.062(10) 0.046(15)
C31 0.30(2) 0.202(14) 0.053(9) 0.012(9) 0.062(10) 0.046(15)
C32 0.30(2) 0.202(14) 0.053(9) 0.012(9) 0.062(10) 0.046(15)
Si4A 0.023(3) 0.151(6) 0.054(4) 0.061(4) 0.012(2) 0.005(4)
C30A 0.30(2) 0.202(14) 0.053(9) 0.012(9) 0.062(10) 0.046(15)
C31A 0.30(2) 0.202(14) 0.053(9) 0.012(9) 0.062(10) 0.046(15)
C32A 0.30(2) 0.202(14) 0.053(9) 0.012(9) 0.062(10) 0.046(15)
Si1 0.219(5) 0.085(3) 0.105(3) -0.029(2) -0.085(3) 0.028(3)
Si2 0.137(3) 0.076(2) 0.085(2) 0.0016(19) -0.040(2) 0.022(2)

loop_
_atom_type_symbol
_atom_type_description
_atom_type_scat_dispersion_real
_atom_type_scat_dispersion_imag
_atom_type_scat_source
C C 0.0033 0.0016 'International Tables Vol C Tables 4.2.6.8 and 6.1.1.4'
H H 0.0000 0.0000 'International Tables Vol C Tables 4.2.6.8 and 6.1.1.4'
Tb Tb -0.1723 4.1537 'International Tables Vol C Tables 4.2.6.8 and 6.1.1.4'
Li Li -0.0003 0.0001 'International Tables Vol C Tables 4.2.6.8 and 6.1.1.4'
N N 0.0061 0.0033 'International Tables Vol C Tables 4.2.6.8 and 6.1.1.4'
O O 0.0106 0.0060 'International Tables Vol C Tables 4.2.6.8 and 6.1.1.4'
S S 0.1246 0.1234 'International Tables Vol C Tables 4.2.6.8 and 6.1.1.4'
Si Si 0.0817 0.0704 'International Tables Vol C Tables 4.2.6.8 and 6.1.1.4'

loop_
_geom_angle_atom_site_label_1
_geom_angle_atom_site_label_2
_geom_angle_atom_site_label_3
_geom_angle
C2 C1 S2 110.9(9)
C2 C1 H1A 109.5
S2 C1 H1A 109.5
C2 C1 H1B 109.5
S2 C1 H1B 109.5
H1A C1 H1B 108.1
C1 C2 H2A 109.5
C1 C2 H2B 109.5
H2A C2 H2B 109.5
C1 C2 H2C 109.5
H2A C2 H2C 109.5
H2B C2 H2C 109.5
C4 C3 S3 108.7(9)
C4 C3 H3A 109.9
S3 C3 H3A 109.9
C4 C3 H3B 109.9
S3 C3 H3B 109.9
H3A C3 H3B 108.3
C3 C4 H4A 109.5
C3 C4 H4B 109.5
H4A C4 H4B 109.5
C3 C4 H4C 109.5
H4A C4 H4C 109.5
H4B C4 H4C 109.5
C6 C5 S8 111.7(14)
C6 C5 H5A 109.3
S8 C5 H5A 109.3
C6 C5 H5B 109.3
S8 C5 H5B 109.3
H5A C5 H5B 107.9
C5 C6 H6A 109.5
C5 C6 H6B 109.5
H6A C6 H6B 109.5
C5 C6 H6C 109.5
H6A C6 H6C 109.5
H6B C6 H6C 109.5
C6A C5A S8 105.1(14)
C6A C5A H5X 110.7
S8 C5A H5X 110.7
C6A C5A H5Y 110.7
S8 C5A H5Y 110.7
H5X C5A H5Y 108.8
C5A C6A H6X 109.5
C5A C6A H6Y 109.5
H6X C6A H6Y 109.5
C5A C6A H6Z 109.5
H6X C6A H6Z 109.5
H6Y C6A H6Z 109.5
C8 C7 S5 110.1(8)
C8 C7 H7A 109.6
S5 C7 H7A 109.6
C8 C7 H7B 109.6
S5 C7 H7B 109.6
H7A C7 H7B 108.1
C7 C8 H8A 109.5
C7 C8 H8B 109.5
H8A C8 H8B 109.5
C7 C8 H8C 109.5
H8A C8 H8C 109.5
H8B C8 H8C 109.5
C10 C9 S4 94.4(16)
C10 C9 H9A 112.9
S4 C9 H9A 112.9
C10 C9 H9B 112.9
S4 C9 H9B 112.9
H9A C9 H9B 110.3
C9 C10 H10A 109.5
C9 C10 H10B 109.5
H10A C10 H10B 109.5
C9 C10 H10C 109.5
H10A C10 H10C 109.5
H10B C10 H10C 109.5
C10A C9A S4 121.4(19)
C10A C9A H9X 107.0
S4 C9A H9X 107.0
C10A C9A H9Y 107.0
S4 C9A H9Y 107.0
H9X C9A H9Y 106.7
C9A C10A H10X 109.5
C9A C10A H10Y 109.5
H10X C10A H10Y 109.5
C9A C10A H10Z 109.5
H10X C10A H10Z 109.5
H10Y C10A H10Z 109.5
Si6 C11 H11A 109.5
Si6 C11 H11B 109.5
H11A C11 H11B 109.5
Si6 C11 H11C 109.5
H11A C11 H11C 109.5
H11B C11 H11C 109.5
Si6 C12 H12A 109.5
Si6 C12 H12B 109.5
H12A C12 H12B 109.5
Si6 C12 H12C 109.5
H12A C12 H12C 109.5
H12B C12 H12C 109.5
Si6 C13 H13A 109.5
Si6 C13 H13B 109.5
H13A C13 H13B 109.5
Si6 C13 H13C 109.5
H13A C13 H13C 109.5
H13B C13 H13C 109.5
Si5 C14 H14A 109.5
Si5 C14 H14B 109.5
H14A C14 H14B 109.5
Si5 C14 H14C 109.5
H14A C14 H14C 109.5
H14B C14 H14C 109.5
Si5 C15 H15A 109.5
Si5 C15 H15B 109.5
H15A C15 H15B 109.5
Si5 C15 H15C 109.5
H15A C15 H15C 109.5
H15B C15 H15C 109.5
Si5 C16 H16A 109.5
Si5 C16 H16B 109.5
H16A C16 H16B 109.5
Si5 C16 H16C 109.5
H16A C16 H16C 109.5
H16B C16 H16C 109.5
C18 C17 S6 115.1(9)
C18 C17 H17A 108.5
S6 C17 H17A 108.5
C18 C17 H17B 108.5
S6 C17 H17B 108.5
H17A C17 H17B 107.5
C17 C18 H18A 109.5
C17 C18 H18B 109.5
H18A C18 H18B 109.5
C17 C18 H18C 109.5
H18A C18 H18C 109.5
H18B C18 H18C 109.5
Si7 C19 H19A 109.5
Si7 C19 H19B 109.5
H19A C19 H19B 109.5
Si7 C19 H19C 109.5
H19A C19 H19C 109.5
H19B C19 H19C 109.5
Si7 C20 H20A 109.5
Si7 C20 H20B 109.5
H20A C20 H20B 109.5
Si7 C20 H20C 109.5
H20A C20 H20C 109.5
H20B C20 H20C 109.5
Si7 C21 H21A 109.5
Si7 C21 H21B 109.5
H21A C21 H21B 109.5
Si7 C21 H21C 109.5
H21A C21 H21C 109.5
H21B C21 H21C 109.5
Si8 C22 H22A 109.5
Si8 C22 H22B 109.5
H22A C22 H22B 109.5
Si8 C22 H22C 109.5
H22A C22 H22C 109.5
H22B C22 H22C 109.5
Si8 C23 H23A 109.5
Si8 C23 H23B 109.5
H23A C23 H23B 109.5
Si8 C23 H23C 109.5
H23A C23 H23C 109.5
H23B C23 H23C 109.5
Si8 C24 H24A 109.5
Si8 C24 H24B 109.5
H24A C24 H24B 109.5
Si8 C24 H24C 109.5
H24A C24 H24C 109.5
H24B C24 H24C 109.5
S9 C25 C26 100.9(18)
S9 C25 H25X 111.6
C26 C25 H25X 111.6
S9 C25 H25Y 111.6
C26 C25 H25Y 111.6
H25X C25 H25Y 109.4
C26A C25A S9 87.7(18)
C26A C25A H25A 114.0
S9 C25A H25A 114.0
C26A C25A H25B 114.0
S9 C25A H25B 114.0
H25A C25A H25B 111.2
C25A C26A H26A 109.5
C25A C26A H26B 109.5
H26A C26A H26B 109.5
C25A C26A H26C 109.5
H26A C26A H26C 109.5
H26B C26A H26C 109.5
Si3 C27 H27A 109.5
Si3 C27 H27B 109.5
H27A C27 H27B 109.5
Si3 C27 H27C 109.5
H27A C27 H27C 109.5
H27B C27 H27C 109.5
Si3 C28 H28A 109.5
Si3 C28 H28B 109.5
H28A C28 H28B 109.5
Si3 C28 H28C 109.5
H28A C28 H28C 109.5
H28B C28 H28C 109.5
Si3 C29 H29A 109.5
Si3 C29 H29B 109.5
H29A C29 H29B 109.5
Si3 C29 H29C 109.5
H29A C29 H29C 109.5
H29B C29 H29C 109.5
C34 C33 S1 114.5(7)
C34 C33 H33A 108.6
S1 C33 H33A 108.6
C34 C33 H33B 108.6
S1 C33 H33B 108.6
H33A C33 H33B 107.6
C33 C34 H34A 109.5
C33 C34 H34B 109.5
H34A C34 H34B 109.5
C33 C34 H34C 109.5
H34A C34 H34C 109.5
H34B C34 H34C 109.5
Si1 C35 H35A 109.5
Si1 C35 H35B 109.5
Si1 C35 H35C 109.5
Si1 C35 H35X 127.9
Si1 C35 H35Y 119.0
H35X C35 H35Y 91.9
Si1 C35 H35Z 121.1
H35X C35 H35Z 94.2
H35Y C35 H35Z 94.6
Si1 C36 H36A 109.5
Si1 C36 H36B 109.5
Si1 C36 H36C 109.5
Si1 C36 H36X 131.8
Si1 C36 H36Y 131.4
H36X C36 H36Y 78.6
Si1 C36 H36Z 135.3
H36X C36 H36Z 78.2
H36Y C36 H36Z 79.6
Si1 C37 H37A 109.5
Si1 C37 H37B 109.5
H37A C37 H37B 109.5
Si1 C37 H37C 109.5
H37A C37 H37C 109.5
H37B C37 H37C 109.5
Si2 C38 H38A 109.5
Si2 C38 H38B 109.5
H38A C38 H38B 109.5
Si2 C38 H38C 109.5
H38A C38 H38C 109.5
H38B C38 H38C 109.5
Si2 C39 H39A 109.5
Si2 C39 H39B 109.5
H39A C39 H39B 109.5
Si2 C39 H39C 109.5
H39A C39 H39C 109.5
H39B C39 H39C 109.5
Si2 C40 H40A 109.5
Si2 C40 H40B 109.5
H40A C40 H40B 109.5
Si2 C40 H40C 109.5
H40A C40 H40C 109.5
H40B C40 H40C 109.5
C41 O1 C44 106.8(11)
C41 O1 Li1 127.4(13)
C44 O1 Li1 125.4(14)
O1 C41 C42 107.5(11)
O1 C41 Li1 27.9(8)
C42 C41 Li1 132.9(11)
O1 C41 H41A 110.2
C42 C41 H41A 110.2
Li1 C41 H41A 87.7
O1 C41 H41B 110.2
C42 C41 H41B 110.2
Li1 C41 H41B 103.9
H41A C41 H41B 108.5
C41 C42 C43 106.4(11)
C41 C42 H42A 110.5
C43 C42 H42A 110.5
C41 C42 H42B 110.5
C43 C42 H42B 110.4
H42A C42 H42B 108.6
C44 C43 C42 101.9(12)
C44 C43 H43A 111.4
C42 C43 H43A 111.4
C44 C43 H43B 111.4
C42 C43 H43B 111.4
H43A C43 H43B 109.2
O1 C44 C43 105.3(11)
O1 C44 Li1 28.9(8)
C43 C44 Li1 126.7(12)
O1 C44 H44A 110.7
C43 C44 H44A 110.7
Li1 C44 H44A 112.0
O1 C44 H44B 110.7
C43 C44 H44B 110.7
Li1 C44 H44B 83.8
H44A C44 H44B 108.8
C45 O2 C48 104.3(11)
C45 O2 Li1 118.2(13)
C48 O2 Li1 131.6(14)
O2 C45 C46 109.4(11)
O2 C45 H45A 109.8
C46 C45 H45A 109.8
O2 C45 H45B 109.8
C46 C45 H45B 109.8
H45A C45 H45B 108.2
C45 C46 C47 102.9(11)
C45 C46 H46A 111.2
C47 C46 H46A 111.2
C45 C46 H46B 111.2
C47 C46 H46B 111.2
H46A C46 H46B 109.1
C48 C47 C46 103.0(12)
C48 C47 H47A 111.2
C46 C47 H47A 111.2
C48 C47 H47B 111.2
C46 C47 H47B 111.2
H47A C47 H47B 109.1
O2 C48 C47 100.9(11)
O2 C48 H48A 111.6
C47 C48 H48A 111.6
O2 C48 H48B 111.6
C47 C48 H48B 111.6
H48A C48 H48B 109.4
C52 O3 C49 104.1(11)
C52 O3 Li1 131.4(12)
C49 O3 Li1 119.8(13)
O3 C49 C50 103.5(11)
O3 C49 H49A 111.1
C50 C49 H49A 111.1
O3 C49 H49B 111.1
C50 C49 H49B 111.1
H49A C49 H49B 109.0
C49 C50 C51 98.8(12)
C49 C50 H50A 112.0
C51 C50 H50A 112.0
C49 C50 H50B 112.0
C51 C50 H50B 112.0
H50A C50 H50B 109.7
C52 C51 C50 104.3(11)
C52 C51 H51A 110.9
C50 C51 H51A 110.9
C52 C51 H51B 110.9
C50 C51 H51B 110.9
H51A C51 H51B 108.9
O3 C52 C51 106.7(11)
O3 C52 H52A 110.4
C51 C52 H52A 110.4
O3 C52 H52B 110.4
C51 C52 H52B 110.4
H52A C52 H52B 108.6
C56 O4 C53 104.5(11)
C56 O4 Li1 108.4(12)
C53 O4 Li1 144.2(13)
O4 C53 C54 108.7(11)
O4 C53 H53A 109.9
C54 C53 H53A 109.9
O4 C53 H53B 109.9
C54 C53 H53B 109.9
H53A C53 H53B 108.3
C53 C54 C55 103.2(11)
C53 C54 H54A 111.1
C55 C54 H54A 111.1
C53 C54 H54B 111.1
C55 C54 H54B 111.1
H54A C54 H54B 109.1
C56 C55 C54 107.6(11)
C56 C55 H55A 110.2
C54 C55 H55A 110.2
C56 C55 H55B 110.2
C54 C55 H55B 110.2
H55A C55 H55B 108.5
O4 C56 C55 105.8(11)
O4 C56 H56A 110.6
C55 C56 H56A 110.6
O4 C56 H56B 110.6
C55 C56 H56B 110.6
H56A C56 H56B 108.7
C41A O1A C44A 102.7(12)
C41A O1A Li1 128.9(12)
C44A O1A Li1 128.0(13)
O1A C41A C42A 106.5(12)
O1A C41A H41X 110.4
C42A C41A H41X 110.4
O1A C41A H41Y 110.4
C42A C41A H41Y 110.4
H41X C41A H41Y 108.6
C41A C42A C43A 104.9(11)
C41A C42A H42X 110.8
C43A C42A H42X 110.8
C41A C42A H42Y 110.8
C43A C42A H42Y 110.8
H42X C42A H42Y 108.8
C44A C43A C42A 105.6(11)
C44A C43A H43X 110.6
C42A C43A H43X 110.6
C44A C43A H43Y 110.6
C42A C43A H43Y 110.6
H43X C43A H43Y 108.8
O1A C44A C43A 105.2(11)
O1A C44A H44X 110.7
C43A C44A H44X 110.7
O1A C44A H44Y 110.7
C43A C44A H44Y 110.7
H44X C44A H44Y 108.8
C45A O2A C48A 105.2(11)
C45A O2A Li1 126.8(13)
C48A O2A Li1 127.9(13)
O2A C45A C46A 109.2(11)
O2A C45A H45X 109.8
C46A C45A H45X 109.8
O2A C45A H45Y 109.8
C46A C45A H45Y 109.8
H45X C45A H45Y 108.3
C45A C46A C47A 103.6(11)
C45A C46A H46X 111.0
C47A C46A H46X 111.0
C45A C46A H46Y 111.0
C47A C46A H46Y 111.0
H46X C46A H46Y 109.0
C48A C47A C46A 104.8(12)
C48A C47A H47X 110.8
C46A C47A H47X 110.8
C48A C47A H47Y 110.8
C46A C47A H47Y 110.8
H47X C47A H47Y 108.9
O2A C48A C47A 101.4(12)
O2A C48A H48X 111.5
C47A C48A H48X 111.5
O2A C48A H48Y 111.5
C47A C48A H48Y 111.5
H48X C48A H48Y 109.3
C49A O3A C52A 108.1(10)
C49A O3A Li1 129.5(13)
C52A O3A Li1 112.0(13)
O3A C49A C50A 107.2(11)
O3A C49A H49X 110.3
C50A C49A H49X 110.3
O3A C49A H49Y 110.3
C50A C49A H49Y 110.3
H49X C49A H49Y 108.5
C49A C50A C51A 104.2(12)
C49A C50A H50X 110.9
C51A C50A H50X 110.9
C49A C50A H50Y 110.9
C51A C50A H50Y 110.9
H50X C50A H50Y 108.9
C52A C51A C50A 102.1(11)
C52A C51A H51X 111.4
C50A C51A H51X 111.4
C52A C51A H51Y 111.4
C50A C51A H51Y 111.4
H51X C51A H51Y 109.2
O3A C52A C51A 107.6(11)
O3A C52A H52X 110.2
C51A C52A H52X 110.2
O3A C52A H52Y 110.2
C51A C52A H52Y 110.2
H52X C52A H52Y 108.5
C53A O4A C56A 105.0(11)
C53A O4A Li1 126.5(13)
C56A O4A Li1 127.0(13)
O4A C53A C54A 106.6(12)
O4A C53A H53X 110.4
C54A C53A H53X 110.4
O4A C53A H53Y 110.4
C54A C53A H53Y 110.4
H53X C53A H53Y 108.6
C53A C54A C55A 103.5(11)
C53A C54A H54X 111.1
C55A C54A H54X 111.1
C53A C54A H54Y 111.1
C55A C54A H54Y 111.1
H54X C54A H54Y 109.0
C56A C55A C54A 107.0(11)
C56A C55A H55X 110.3
C54A C55A H55X 110.3
C56A C55A H55Y 110.3
C54A C55A H55Y 110.3
H55X C55A H55Y 108.6
O4A C56A C55A 105.1(11)
O4A C56A H56X 110.7
C55A C56A H56X 110.7
O4A C56A H56Y 110.7
C55A C56A H56Y 110.7
H56X C56A H56Y 108.8
C58 C57 S7 116.7(18)
C58 C57 H57A 108.1
S7 C57 H57A 108.1
C58 C57 H57B 108.1
S7 C57 H57B 108.1
H57A C57 H57B 107.3
C57 C58 H58A 109.5
C57 C58 H58B 109.5
H58A C58 H58B 109.5
C57 C58 H58C 109.5
H58A C58 H58C 109.5
H58B C58 H58C 109.5
C58A C57A S7 104.1(18)
C58A C57A H57C 110.9
S7 C57A H57C 110.9
C58A C57A H57D 110.9
S7 C57A H57D 110.9
H57C C57A H57D 109.0
C57A C58A H58D 109.5
C57A C58A H58E 109.5
H58D C58A H58E 109.5
C57A C58A H58F 109.5
H58D C58A H58F 109.5
H58E C58A H58F 109.5
N1 Tb1 S4 106.6(2)
N1 Tb1 S3 104.9(2)
S4 Tb1 S3 89.32(9)
N1 Tb1 S2 101.0(2)
S4 Tb1 S2 149.58(9)
S3 Tb1 S2 71.25(9)
N1 Tb1 S5 108.0(2)
S4 Tb1 S5 79.48(8)
S3 Tb1 S5 147.04(9)
S2 Tb1 S5 104.01(7)
N1 Tb1 S1 165.9(2)
S4 Tb1 S1 85.05(7)
S3 Tb1 S1 82.63(9)
S2 Tb1 S1 69.77(7)
S5 Tb1 S1 65.71(6)
N1 Tb1 Tb3 137.0(2)
S4 Tb1 Tb3 45.12(5)
S3 Tb1 Tb3 105.78(7)
S2 Tb1 Tb3 116.92(6)
S5 Tb1 Tb3 45.90(5)
S1 Tb1 Tb3 48.08(4)
N2 Tb2 S3 111.3(3)
N2 Tb2 S9 112.8(2)
S3 Tb2 S9 85.41(10)
N2 Tb2 S8 99.3(3)
S3 Tb2 S8 148.86(9)
S9 Tb2 S8 77.34(9)
N2 Tb2 S2 97.8(2)
S3 Tb2 S2 70.72(9)
S9 Tb2 S2 146.58(9)
S8 Tb2 S2 111.63(8)
N2 Tb2 S1 156.9(3)
S3 Tb2 S1 84.57(8)
S9 Tb2 S1 84.25(7)
S8 Tb2 S1 68.21(7)
S2 Tb2 S1 70.85(7)
N2 Tb2 Si4 28.3(3)
S3 Tb2 Si4 89.53(17)
S9 Tb2 Si4 94.0(2)
S8 Tb2 Si4 117.11(16)
S2 Tb2 Si4 108.36(19)
S1 Tb2 Si4 173.97(18)
N2 Tb2 Tb4 135.3(2)
S3 Tb2 Tb4 105.03(6)
S9 Tb2 Tb4 44.94(6)
S8 Tb2 Tb4 45.27(6)
S2 Tb2 Tb4 118.49(5)
S1 Tb2 Tb4 48.01(5)
Si4 Tb2 Tb4 133.15(18)
N4 Tb4 S7 95.6(2)
N4 Tb4 S6 118.4(2)
S7 Tb4 S6 71.05(7)
N4 Tb4 S9 113.8(2)
S7 Tb4 S9 147.35(9)
S6 Tb4 S9 82.11(9)
N4 Tb4 S8 97.2(2)
S7 Tb4 S8 114.12(8)
S6 Tb4 S8 143.76(9)
S9 Tb4 S8 77.44(9)
N4 Tb4 S1 154.7(2)
S7 Tb4 S1 73.37(7)
S6 Tb4 S1 80.12(7)
S9 Tb4 S1 84.21(8)
S8 Tb4 S1 68.39(7)
N4 Tb4 Si8 26.5(2)
S7 Tb4 Si8 110.58(10)
S6 Tb4 Si8 101.66(8)
S9 Tb4 Si8 92.45(11)
S8 Tb4 Si8 108.75(8)
S1 Tb4 Si8 175.99(9)
N4 Tb4 Tb2 134.4(2)
S7 Tb4 Tb2 121.19(5)
S6 Tb4 Tb2 99.78(5)
S9 Tb4 Tb2 44.83(6)
S8 Tb4 Tb2 45.50(7)
S1 Tb4 Tb2 48.07(4)
Si8 Tb4 Tb2 127.93(8)
N3 Tb3 S7 94.83(19)
N3 Tb3 S6 114.4(2)
S7 Tb3 S6 71.12(7)
N3 Tb3 S4 111.9(2)
S7 Tb3 S4 147.87(8)
S6 Tb3 S4 81.46(8)
N3 Tb3 S5 103.60(19)
S7 Tb3 S5 113.23(7)
S6 Tb3 S5 141.47(7)
S4 Tb3 S5 78.47(7)
N3 Tb3 S1 157.9(2)
S7 Tb3 S1 72.99(7)
S6 Tb3 S1 79.76(7)
S4 Tb3 S1 86.17(7)
S5 Tb3 S1 66.44(7)
N3 Tb3 Si6 26.2(2)
S7 Tb3 Si6 103.42(8)
S6 Tb3 Si6 93.37(7)
S4 Tb3 Si6 94.41(8)
S5 Tb3 Si6 120.57(7)
S1 Tb3 Si6 172.95(7)
N3 Tb3 Tb1 136.82(19)
S7 Tb3 Tb1 122.75(5)
S6 Tb3 Tb1 98.71(5)
S4 Tb3 Tb1 44.58(5)
S5 Tb3 Tb1 45.21(5)
S1 Tb3 Tb1 49.88(5)
Si6 Tb3 Tb1 133.75(6)
O1 Li1 O1A 1.7(11)
O1 Li1 O3 114.1(13)
O1A Li1 O3 113.2(13)
O1 Li1 O2A 118.3(14)
O1A Li1 O2A 117.4(13)
O3 Li1 O2A 97.5(14)
O1 Li1 O4A 101.4(16)
O1A Li1 O4A 103.0(15)
O3 Li1 O4A 125.2(14)
O2A Li1 O4A 100.7(12)
O1 Li1 O2 114.1(14)
O1A Li1 O2 113.1(13)
O3 Li1 O2 96.0(13)
O2A Li1 O2 5.9(9)
O4A Li1 O2 106.1(12)
O1 Li1 O4 133.5(17)
O1A Li1 O4 135.1(16)
O3 Li1 O4 92.4(12)
O2A Li1 O4 93.4(12)
O4A Li1 O4 35.7(6)
O2 Li1 O4 99.2(12)
O1 Li1 O3A 116.9(13)
O1A Li1 O3A 116.4(12)
O3 Li1 O3A 14.0(7)
O2A Li1 O3A 106.2(14)
O4A Li1 O3A 112.0(12)
O2 Li1 O3A 105.9(14)
O4 Li1 O3A 81.1(10)
O1 Li1 C44 25.7(7)
O1A Li1 C44 26.3(7)
O3 Li1 C44 138.7(12)
O2A Li1 C44 101.0(10)
O4A Li1 C44 87.0(11)
O2 Li1 C44 98.6(10)
O4 Li1 C44 122.7(12)
O3A Li1 C44 142.6(12)
O1 Li1 C41 24.7(6)
O1A Li1 C41 24.4(7)
O3 Li1 C41 91.1(9)
O2A Li1 C41 134.0(13)
O4A Li1 C41 110.7(13)
O2 Li1 C41 128.5(12)
O4 Li1 C41 131.5(14)
O3A Li1 C41 92.4(9)
C44 Li1 C41 50.2(6)
Si5 N3 Si6 121.2(4)
Si5 N3 Tb3 120.7(4)
Si6 N3 Tb3 118.1(4)
Si8 N4 Si7 120.0(5)
Si8 N4 Tb4 117.6(5)
Si7 N4 Tb4 122.4(4)
Si4 N2 Si4A 13.6(4)
Si4 N2 Si3 124.9(7)
Si4A N2 Si3 116.0(6)
Si4 N2 Tb2 112.4(6)
Si4A N2 Tb2 121.7(6)
Si3 N2 Tb2 122.2(5)
Si1 N1 Si2 117.1(5)
Si1 N1 Tb1 122.4(5)
Si2 N1 Tb1 120.3(4)
C33 S1 Tb4 114.7(3)
C33 S1 Tb2 100.6(3)
Tb4 S1 Tb2 83.92(6)
C33 S1 Tb3 115.0(3)
Tb4 S1 Tb3 86.05(6)
Tb2 S1 Tb3 143.99(8)
C33 S1 Tb1 103.4(3)
Tb4 S1 Tb1 141.53(8)
Tb2 S1 Tb1 84.63(6)
Tb3 S1 Tb1 82.04(6)
C1 S2 Tb1 107.8(5)
C1 S2 Tb2 108.6(4)
Tb1 S2 Tb2 92.48(8)
C3 S3 Tb2 119.8(5)
C3 S3 Tb1 120.2(5)
Tb2 S3 Tb1 93.33(8)
C25 S9 C25A 28.1(14)
C25 S9 Tb2 104.0(10)
C25A S9 Tb2 100.1(10)
C25 S9 Tb4 106.3(12)
C25A S9 Tb4 78.5(10)
Tb2 S9 Tb4 90.23(8)
C5A S8 C5 24.3(8)
C5A S8 Tb4 110.9(8)
C5 S8 Tb4 110.4(6)
C5A S8 Tb2 100.0(7)
C5 S8 Tb2 124.2(6)
Tb4 S8 Tb2 89.23(9)
C17 S6 Tb3 121.1(4)
C17 S6 Tb4 120.6(4)
Tb3 S6 Tb4 93.06(7)
C7 S5 Tb1 116.7(4)
C7 S5 Tb3 120.7(4)
Tb1 S5 Tb3 88.89(7)
C9A S4 C9 10.5(14)
C9A S4 Tb1 94.1(8)
C9 S4 Tb1 96.7(7)
C9A S4 Tb3 103.5(10)
C9 S4 Tb3 93.2(6)
Tb1 S4 Tb3 90.30(7)
C57 S7 C57A 30.4(9)
C57 S7 Tb3 112.4(8)
C57A S7 Tb3 106.3(8)
C57 S7 Tb4 123.3(8)
C57A S7 Tb4 95.5(8)
Tb3 S7 Tb4 93.63(7)
N3 Si6 C11 112.2(5)
N3 Si6 C13 112.3(5)
C11 Si6 C13 105.3(7)
N3 Si6 C12 111.3(5)
C11 Si6 C12 106.2(6)
C13 Si6 C12 109.0(7)
N3 Si6 Tb3 35.7(2)
C11 Si6 Tb3 76.9(4)
C13 Si6 Tb3 129.0(5)
C12 Si6 Tb3 119.3(5)
N3 Si5 C14 112.5(4)
N3 Si5 C16 114.2(5)
C14 Si5 C16 105.4(5)
N3 Si5 C15 114.3(5)
C14 Si5 C15 105.9(5)
C16 Si5 C15 103.6(5)
N4 Si7 C19 112.8(5)
N4 Si7 C21 114.5(8)
C19 Si7 C21 104.4(6)
N4 Si7 C20 113.9(6)
C19 Si7 C20 106.5(7)
C21 Si7 C20 103.7(8)
N4 Si8 C23 111.5(6)
N4 Si8 C24 114.8(6)
C23 Si8 C24 105.6(8)
N4 Si8 C22 108.4(5)
C23 Si8 C22 108.4(8)
C24 Si8 C22 108.0(6)
N4 Si8 Tb4 35.9(3)
C23 Si8 Tb4 113.8(6)
C24 Si8 Tb4 137.7(5)
C22 Si8 Tb4 74.1(3)
N2 Si3 C27 111.9(5)
N2 Si3 C29 112.3(6)
C27 Si3 C29 106.6(8)
N2 Si3 C28 110.5(7)
C27 Si3 C28 106.2(7)
C29 Si3 C28 109.1(8)
C30 Si4 N2 127.4(11)
C30 Si4 C31 105.9(13)
N2 Si4 C31 101.1(10)
C30 Si4 C32 111.1(13)
N2 Si4 C32 115.1(10)
C31 Si4 C32 86.0(11)
C30 Si4 Tb2 89.0(10)
N2 Si4 Tb2 39.2(4)
C31 Si4 Tb2 108.9(8)
C32 Si4 Tb2 151.1(9)
Si4 C30 H30A 109.5
Si4 C30 H30B 109.5
H30A C30 H30B 109.5
Si4 C30 H30C 109.5
H30A C30 H30C 109.5
H30B C30 H30C 109.5
Si4 C31 H31A 109.5
Si4 C31 H31B 109.5
H31A C31 H31B 109.5
Si4 C31 H31C 109.5
H31A C31 H31C 109.5
H31B C31 H31C 109.5
Si4 C32 H32A 109.5
Si4 C32 H32B 109.5
H32A C32 H32B 109.5
Si4 C32 H32C 109.5
H32A C32 H32C 109.5
H32B C32 H32C 109.5
C30A Si4A N2 114.0(10)
C30A Si4A C31A 111.0(13)
N2 Si4A C31A 127.6(11)
C30A Si4A C32A 103.0(13)
N2 Si4A C32A 109.2(10)
C31A Si4A C32A 84.9(11)
Si4A C30A H30D 109.5
Si4A C30A H30E 109.5
H30D C30A H30E 109.5
Si4A C30A H30F 109.5
H30D C30A H30F 109.5
H30E C30A H30F 109.5
Si4A C31A H31D 109.5
Si4A C31A H31E 109.5
H31D C31A H31E 109.5
Si4A C31A H31F 109.5
H31D C31A H31F 109.5
H31E C31A H31F 109.5
Si4A C32A H32D 109.5
Si4A C32A H32E 109.5
H32D C32A H32E 109.5
Si4A C32A H32F 109.5
H32D C32A H32F 109.5
H32E C32A H32F 109.5
N1 Si1 C36 110.9(5)
N1 Si1 C37 116.2(6)
C36 Si1 C37 105.0(7)
N1 Si1 C35 110.2(6)
C36 Si1 C35 106.9(8)
C37 Si1 C35 107.1(7)
N1 Si2 C38 110.7(5)
N1 Si2 C40 114.3(6)
C38 Si2 C40 103.3(6)
N1 Si2 C39 114.2(6)
C38 Si2 C39 105.3(6)
C40 Si2 C39 108.0(7)

loop_
_geom_bond_atom_site_label_1
_geom_bond_atom_site_label_2
_geom_bond_distance
C1 C2 1.497(16)
C1 S2 1.824(11)
C1 H1A 0.9700
C1 H1B 0.9700
C2 H2A 0.9600
C2 H2B 0.9600
C2 H2C 0.9600
C3 C4 1.573(16)
C3 S3 1.867(12)
C3 H3A 0.9700
C3 H3B 0.9700
C4 H4A 0.9600
C4 H4B 0.9600
C4 H4C 0.9600
C5 C6 1.58(2)
C5 S8 1.89(2)
C5 H5A 0.9700
C5 H5B 0.9700
C6 H6A 0.9600
C6 H6B 0.9600
C6 H6C 0.9600
C5A C6A 1.56(2)
C5A S8 1.78(2)
C5A H5X 0.9700
C5A H5Y 0.9700
C6A H6X 0.9600
C6A H6Y 0.9600
C6A H6Z 0.9600
C7 C8 1.472(16)
C7 S5 1.829(10)
C7 H7A 0.9700
C7 H7B 0.9700
C8 H8A 0.9600
C8 H8B 0.9600
C8 H8C 0.9600
C9 C10 1.62(2)
C9 S4 2.03(3)
C9 H9A 0.9700
C9 H9B 0.9700
C10 H10A 0.9600
C10 H10B 0.9600
C10 H10C 0.9600
C9A C10A 1.62(2)
C9A S4 1.71(3)
C9A H9X 0.9700
C9A H9Y 0.9700
C10A H10X 0.9600
C10A H10Y 0.9600
C10A H10Z 0.9600
C11 Si6 1.829(11)
C11 H11A 0.9600
C11 H11B 0.9600
C11 H11C 0.9600
C12 Si6 1.872(13)
C12 H12A 0.9600
C12 H12B 0.9600
C12 H12C 0.9600
C13 Si6 1.844(12)
C13 H13A 0.9600
C13 H13B 0.9600
C13 H13C 0.9600
C14 Si5 1.852(11)
C14 H14A 0.9600
C14 H14B 0.9600
C14 H14C 0.9600
C15 Si5 1.916(10)
C15 H15A 0.9600
C15 H15B 0.9600
C15 H15C 0.9600
C16 Si5 1.887(11)
C16 H16A 0.9600
C16 H16B 0.9600
C16 H16C 0.9600
C17 C18 1.428(15)
C17 S6 1.821(10)
C17 H17A 0.9700
C17 H17B 0.9700
C18 H18A 0.9600
C18 H18B 0.9600
C18 H18C 0.9600
C19 Si7 1.855(11)
C19 H19A 0.9600
C19 H19B 0.9600
C19 H19C 0.9600
C20 Si7 1.934(16)
C20 H20A 0.9600
C20 H20B 0.9600
C20 H20C 0.9600
C21 Si7 1.893(13)
C21 H21A 0.9600
C21 H21B 0.9600
C21 H21C 0.9600
C22 Si8 1.890(13)
C22 H22A 0.9600
C22 H22B 0.9600
C22 H22C 0.9600
C23 Si8 1.826(15)
C23 H23A 0.9600
C23 H23B 0.9600
C23 H23C 0.9600
C24 Si8 1.881(15)
C24 H24A 0.9600
C24 H24B 0.9600
C24 H24C 0.9600
C25 S9 1.68(3)
C25 C26 1.92(3)
C25 H25X 0.9700
C25 H25Y 0.9700
C26 H26X 0.9600
C26 H26Y 0.9600
C26 H26Z 0.9600
C25A C26A 1.92(3)
C25A S9 2.22(3)
C25A H25A 0.9700
C25A H25B 0.9700
C26A H26A 0.9600
C26A H26B 0.9600
C26A H26C 0.9600
C27 Si3 1.806(13)
C27 H27A 0.9600
C27 H27B 0.9600
C27 H27C 0.9600
C28 Si3 1.917(16)
C28 H28A 0.9600
C28 H28B 0.9600
C28 H28C 0.9600
C29 Si3 1.915(16)
C29 H29A 0.9600
C29 H29B 0.9600
C29 H29C 0.9600
C33 C34 1.466(13)
C33 S1 1.874(9)
C33 H33A 0.9700
C33 H33B 0.9700
C34 H34A 0.9600
C34 H34B 0.9600
C34 H34C 0.9600
C35 Si1 2.006(17)
C35 H35A 0.9600
C35 H35B 0.9600
C35 H35C 0.9600
C35 H35X 1.2682
C35 H35Y 1.1851
C35 H35Z 1.1694
C36 Si1 1.813(14)
C36 H36A 0.9600
C36 H36B 0.9600
C36 H36C 0.9600
C36 H36X 1.2880
C36 H36Y 1.2561
C36 H36Z 1.2792
C37 Si1 1.924(17)
C37 H37A 0.9600
C37 H37B 0.9600
C37 H37C 0.9600
C38 Si2 1.900(11)
C38 H38A 0.9600
C38 H38B 0.9600
C38 H38C 0.9600
C39 Si2 1.920(14)
C39 H39A 0.9600
C39 H39B 0.9600
C39 H39C 0.9600
C40 Si2 1.909(13)
C40 H40A 0.9600
C40 H40B 0.9600
C40 H40C 0.9600
O1 C41 1.459(14)
O1 C44 1.470(14)
O1 Li1 1.64(3)
C41 C42 1.496(14)
C41 Li1 2.78(3)
C41 H41A 0.9700
C41 H41B 0.9700
C42 C43 1.526(15)
C42 H42A 0.9700
C42 H42B 0.9700
C43 C44 1.517(15)
C43 H43A 0.9700
C43 H43B 0.9700
C44 Li1 2.76(3)
C44 H44A 0.9700
C44 H44B 0.9700
O2 C45 1.454(14)
O2 C48 1.479(14)
O2 Li1 2.02(3)
C45 C46 1.482(14)
C45 H45A 0.9700
C45 H45B 0.9700
C46 C47 1.532(15)
C46 H46A 0.9700
C46 H46B 0.9700
C47 C48 1.518(15)
C47 H47A 0.9700
C47 H47B 0.9700
C48 H48A 0.9700
C48 H48B 0.9700
O3 C52 1.471(14)
O3 C49 1.473(14)
O3 Li1 1.91(3)
C49 C50 1.511(14)
C49 H49A 0.9700
C49 H49B 0.9700
C50 C51 1.544(15)
C50 H50A 0.9700
C50 H50B 0.9700
C51 C52 1.523(14)
C51 H51A 0.9700
C51 H51B 0.9700
C52 H52A 0.9700
C52 H52B 0.9700
O4 C56 1.459(14)
O4 C53 1.463(14)
O4 Li1 2.06(2)
C53 C54 1.482(14)
C53 H53A 0.9700
C53 H53B 0.9700
C54 C55 1.518(15)
C54 H54A 0.9700
C54 H54B 0.9700
C55 C56 1.498(14)
C55 H55A 0.9700
C55 H55B 0.9700
C56 H56A 0.9700
C56 H56B 0.9700
O1A C41A 1.470(14)
O1A C44A 1.485(14)
O1A Li1 1.84(3)
C41A C42A 1.500(14)
C41A H41X 0.9700
C41A H41Y 0.9700
C42A C43A 1.518(14)
C42A H42X 0.9700
C42A H42Y 0.9700
C43A C44A 1.504(14)
C43A H43X 0.9700
C43A H43Y 0.9700
C44A H44X 0.9700
C44A H44Y 0.9700
O2A C45A 1.449(13)
O2A C48A 1.475(14)
O2A Li1 1.95(3)
C45A C46A 1.478(14)
C45A H45X 0.9700
C45A H45Y 0.9700
C46A C47A 1.519(14)
C46A H46X 0.9700
C46A H46Y 0.9700
C47A C48A 1.515(15)
C47A H47X 0.9700
C47A H47Y 0.9700
C48A H48X 0.9700
C48A H48Y 0.9700
O3A C49A 1.465(13)
O3A C52A 1.476(14)
O3A Li1 2.07(3)
C49A C50A 1.495(14)
C49A H49X 0.9700
C49A H49Y 0.9700
C50A C51A 1.548(15)
C50A H50X 0.9700
C50A H50Y 0.9700
C51A C52A 1.514(14)
C51A H51X 0.9700
C51A H51Y 0.9700
C52A H52X 0.9700
C52A H52Y 0.9700
O4A C53A 1.454(14)
O4A C56A 1.460(14)
O4A Li1 2.01(2)
C53A C54A 1.497(15)
C53A H53X 0.9700
C53A H53Y 0.9700
C54A C55A 1.517(15)
C54A H54X 0.9700
C54A H54Y 0.9700
C55A C56A 1.507(15)
C55A H55X 0.9700
C55A H55Y 0.9700
C56A H56X 0.9700
C56A H56Y 0.9700
C57 C58 1.41(3)
C57 S7 1.84(2)
C57 H57A 0.9700
C57 H57B 0.9700
C58 H58A 0.9600
C58 H58B 0.9600
C58 H58C 0.9600
C57A C58A 1.61(3)
C57A S7 1.90(3)
C57A H57C 0.9700
C57A H57D 0.9700
C58A H58D 0.9600
C58A H58E 0.9600
C58A H58F 0.9600
Tb1 N1 2.250(9)
Tb1 S4 2.773(3)
Tb1 S3 2.776(4)
Tb1 S2 2.777(3)
Tb1 S5 2.804(2)
Tb1 S1 3.050(2)
Tb2 N2 2.256(9)
Tb2 S3 2.775(4)
Tb2 S9 2.776(3)
Tb2 S8 2.809(4)
Tb2 S2 2.814(3)
Tb2 S1 2.947(2)
Tb4 N4 2.258(9)
Tb4 S7 2.767(2)
Tb4 S6 2.781(3)
Tb4 S9 2.782(3)
Tb4 S8 2.798(3)
Tb4 S1 2.944(2)
Tb3 N3 2.267(7)
Tb3 S7 2.766(2)
Tb3 S6 2.777(2)
Tb3 S4 2.799(3)
Tb3 S5 2.838(2)
Tb3 S1 2.968(2)
N3 Si5 1.709(8)
N3 Si6 1.717(8)
N4 Si8 1.717(9)
N4 Si7 1.722(10)
N2 Si4 1.694(13)
N2 Si4A 1.707(11)
N2 Si3 1.708(11)
N1 Si1 1.697(9)
N1 Si2 1.742(10)
Si4 C30 1.681(19)
Si4 C31 1.87(2)
Si4 C32 1.88(2)
C30 H30A 0.9600
C30 H30B 0.9600
C30 H30C 0.9600
C31 H31A 0.9600
C31 H31B 0.9600
C31 H31C 0.9600
C32 H32A 0.9600
C32 H32B 0.9600
C32 H32C 0.9600
Si4A C30A 1.69(2)
Si4A C31A 1.870(19)
Si4A C32A 1.90(2)
C30A H30D 0.9600
C30A H30E 0.9600
C30A H30F 0.9600
C31A H31D 0.9600
C31A H31E 0.9600
C31A H31F 0.9600
C32A H32D 0.9600
C32A H32E 0.9600
C32A H32F 0.9600

loop_
_platon_squeeze_void_nr
_platon_squeeze_void_average_x
_platon_squeeze_void_average_y
_platon_squeeze_void_average_z
_platon_squeeze_void_volume
_platon_squeeze_void_count_electrons
_platon_squeeze_void_content
1 0.333 0.728 0.411 209 39 'C4 H8 O'
2 0.333 0.772 0.911 209 39 'C4 H8 O'
3 0.666 0.228 0.089 209 39 'C4 H8 O'
4 0.666 0.272 0.589 209 39 'C4 H8 O'
